data_2241123
loop_
_publ_author_name
'Venturini, Chiara'
'Ratel-Ramond, Nicolas'
'Gourdon, Andre'

_publ_section_title
;
 Crystal structure of 3-ethynylbenzoic acid
;
_journal_coeditor_code SU5200
_journal_issue 10
_journal_name_full 'Acta Crystallographica Section E'
_journal_page_first o750
_journal_page_last o751
_journal_paper_doi 10.1107/S2056989015016515
_journal_volume 71
_journal_year 2015
_chemical_formula_iupac 'C9 H6 O2'
_chemical_formula_moiety 'C9 H6 O2'
_chemical_formula_sum 'C9 H6 O2'
_chemical_formula_weight 146.14
_chemical_name_systematic
;
3-Ethynylbenzoic acid
;
_space_group_IT_number 2
_symmetry_cell_setting triclinic
_symmetry_space_group_name_Hall '-P 1'
_symmetry_space_group_name_H-M 'P -1'
_atom_sites_solution_hydrogens difmap
_audit_creation_method 'WinGX routine CIF_UPDATE'
_cell_angle_alpha 101.44
_cell_angle_beta 93.8
_cell_angle_gamma 99.83
_cell_formula_units_Z 2
_cell_length_a 3.8630(7)
_cell_length_b 8.3000(9)
_cell_length_c 11.74900(10)
_cell_measurement_reflns_used 1127
_cell_measurement_temperature 293(2)
_cell_measurement_theta_max 26.11
_cell_measurement_theta_min 2.55
_cell_volume 361.84(8)
_computing_cell_refinement
;
SAINT (Bruker, 2012)
;
_computing_data_collection
;
APEX2 (Bruker, 2012)
;
_computing_data_reduction
;
SAINT (Bruker, 2012)
;
_computing_molecular_graphics
;
Mercury (Macrae <i>et al.</i>,  2008)
;
_computing_publication_material
;
WinGX (Farrugia, 2012) and PLATON (Spek, 2009)
;
_computing_structure_refinement
;
SHELXL97 (Sheldrick, 2008)
;
_computing_structure_solution
;
SIR2011 (Burla <i>et al.</i>,  2012)
;
_diffrn_ambient_temperature 293(2)
_diffrn_measured_fraction_theta_full 0.932
_diffrn_measured_fraction_theta_max 0.913
_diffrn_measurement_device_type 'Bruker Kappa APEXII CCD'
_diffrn_measurement_method 'phi and omega scans'
_diffrn_radiation_monochromator 'graphite monochromator'
_diffrn_radiation_type MoK\a
_diffrn_radiation_wavelength 0.71073
_diffrn_reflns_av_R_equivalents 0.0116
_diffrn_reflns_limit_h_max 4
_diffrn_reflns_limit_h_min -3
_diffrn_reflns_limit_k_max 10
_diffrn_reflns_limit_k_min -10
_diffrn_reflns_limit_l_max 14
_diffrn_reflns_limit_l_min -14
_diffrn_reflns_number 2719
_diffrn_reflns_reduction_process
;
 Scaled and merged with Sortav
 R.H. Blessing, (1987) Cryst. Rev. 1, 3-58
 R.H. Blessing, (1989) J. Appl. Cryst. 22, 396-397
;
_diffrn_reflns_theta_full 25
_diffrn_reflns_theta_max 26.15
_diffrn_reflns_theta_min 3.406
_exptl_absorpt_coefficient_mu 0.095
_exptl_absorpt_correction_T_max 0.7453
_exptl_absorpt_correction_T_min 0.6637
_exptl_absorpt_correction_type multi-scan
_exptl_absorpt_process_details
;
(SADABS; Bruker, 2012)
;
_exptl_crystal_colour colourless
_exptl_crystal_density_diffrn 1.341
_exptl_crystal_density_method 'not measured'
_exptl_crystal_description parallelepiped
_exptl_crystal_F_000 152
_exptl_crystal_size_max 0.9
_exptl_crystal_size_mid 0.4
_exptl_crystal_size_min 0.1
_refine_diff_density_max 0.133
_refine_diff_density_min -0.133
_refine_ls_extinction_method none
_refine_ls_goodness_of_fit_ref 1.079
_refine_ls_hydrogen_treatment refall
_refine_ls_matrix_type full
_refine_ls_number_constraints 0
_refine_ls_number_parameters 124
_refine_ls_number_reflns 1317
_refine_ls_number_restraints 0
_refine_ls_restrained_S_all 1.079
_refine_ls_R_factor_all 0.0453
_refine_ls_R_factor_gt 0.0367
_refine_ls_shift/su_max 0
_refine_ls_shift/su_mean 0
_refine_ls_structure_factor_coef Fsqd
_refine_ls_weighting_details 'w=1/[\s^2^(Fo^2^)+(0.0649P)^2^+0.0350P] where P=(Fo^2^+2Fc^2^)/3'
_refine_ls_weighting_scheme calc
_refine_ls_wR_factor_ref 0.1165
_reflns_number_gt 1086
_reflns_number_total 1317
_reflns_threshold_expression 'I > 2\s(I)'
_cod_data_source_file su5200sup1.cif
_cod_data_source_block I
_cod_database_code 2241123

loop_
_symmetry_equiv_pos_as_xyz
'x, y, z'
'-x, -y, -z'

loop_
_atom_site_aniso_label
_atom_site_aniso_U_11
_atom_site_aniso_U_22
_atom_site_aniso_U_33
_atom_site_aniso_U_12
_atom_site_aniso_U_13
_atom_site_aniso_U_23
O1 0.1157(10) 0.0684(7) 0.0382(6) 0.0396(7) 0.0105(6) 0.0108(5)
O2 0.1041(9) 0.0569(7) 0.0434(6) 0.0361(6) 0.0138(5) 0.0146(5)
C1 0.0424(7) 0.0445(7) 0.0430(7) 0.0091(5) 0.0044(5) 0.0095(5)
C2 0.0462(8) 0.0391(7) 0.0442(7) 0.0111(5) 0.0051(5) 0.0090(5)
C3 0.0393(7) 0.0462(7) 0.0459(7) 0.0082(5) 0.0036(5) 0.0129(5)
C4 0.0517(8) 0.0463(8) 0.0580(9) 0.0138(6) 0.0011(6) 0.0165(6)
C5 0.0599(9) 0.0448(8) 0.0634(10) 0.0201(6) 0.0027(7) 0.0060(7)
C6 0.0524(8) 0.0512(8) 0.0484(8) 0.0155(6) 0.0052(6) 0.0041(6)
C7 0.0566(8) 0.0479(7) 0.0399(7) 0.0139(6) 0.0064(6) 0.0084(6)
C8 0.0526(8) 0.0485(8) 0.0510(9) 0.0148(6) 0.0052(6) 0.0189(6)
C9 0.0827(12) 0.0647(10) 0.0483(9) 0.0250(8) 0.0116(8) 0.0176(7)

loop_
_atom_site_type_symbol
_atom_site_label
_atom_site_fract_x
_atom_site_fract_y
_atom_site_fract_z
_atom_site_U_iso_or_equiv
_atom_site_thermal_displace_type
_atom_site_calc_flag
_atom_site_occupancy
O O1 0.3420(4) 0.18714(15) 1.00233(9) 0.0714(5) Uani d 1.000
O O2 0.4634(3) -0.00243(13) 0.85678(9) 0.0648(4) Uani d 1.000
C C1 0.2847(3) 0.24041(16) 0.81364(11) 0.0432(4) Uani d 1.000
C C2 0.3024(3) 0.18897(16) 0.69499(12) 0.0428(4) Uani d 1.000
C C3 0.2316(3) 0.29147(16) 0.61941(12) 0.0434(4) Uani d 1.000
C C4 0.1418(4) 0.44533(18) 0.66466(14) 0.0509(5) Uani d 1.000
C C5 0.1251(4) 0.49579(18) 0.78270(14) 0.0558(5) Uani d 1.000
C C6 0.1965(4) 0.39454(18) 0.85767(13) 0.0509(5) Uani d 1.000
C C7 0.3696(4) 0.13271(17) 0.89319(12) 0.0477(4) Uani d 1.000
C C8 0.2570(4) 0.23974(16) 0.49657(12) 0.0489(5) Uani d 1.000
C C9 0.2828(5) 0.1985(2) 0.39633(14) 0.0629(6) Uani d 1.000
H H1 0.421(7) 0.110(3) 1.054(2) 0.133(9) Uiso d 1.000
H H2 0.362(4) 0.086(2) 0.6622(13) 0.050(4) Uiso d 1.000
H H4 0.088(4) 0.519(2) 0.6115(14) 0.063(4) Uiso d 1.000
H H5 0.058(4) 0.601(2) 0.8124(14) 0.069(5) Uiso d 1.000
H H6 0.188(4) 0.429(2) 0.9398(16) 0.065(5) Uiso d 1.000
H H9 0.302(5) 0.164(2) 0.3144(19) 0.087(6) Uiso d 1.000

loop_
_atom_type_symbol
_atom_type_description
_atom_type_scat_dispersion_real
_atom_type_scat_dispersion_imag
_atom_type_scat_source
C C 0.0033 0.0016 'International Tables Vol C Tables 4.2.6.8 and 6.1.1.4'
H H 0 0 'International Tables Vol C Tables 4.2.6.8 and 6.1.1.4'
O O 0.0106 0.006 'International Tables Vol C Tables 4.2.6.8 and 6.1.1.4'

loop_
_geom_angle_atom_site_label_1
_geom_angle_atom_site_label_2
_geom_angle_atom_site_label_3
_geom_angle
_geom_angle_publ_flag
C7 O1 H1 112.4(13) no
C2 C1 C7 119.56(12) no
C6 C1 C7 120.24(12) no
C2 C1 C6 120.17(12) no
C1 C2 C3 120.08(12) no
C2 C3 C8 120.12(12) no
C4 C3 C8 120.72(13) no
C2 C3 C4 119.15(13) no
C3 C4 C5 120.48(14) no
C4 C5 C6 120.39(14) no
C1 C6 C5 119.73(14) no
O1 C7 O2 122.16(13) no
O2 C7 C1 121.61(12) no
O1 C7 C1 116.24(13) no
C3 C8 C9 179.04(17) no
C1 C2 H2 122.5(9) no
C3 C2 H2 117.4(9) no
C3 C4 H4 119.9(9) no
C5 C4 H4 119.6(9) no
C4 C5 H5 119.5(10) no
C6 C5 H5 120.1(10) no
C1 C6 H6 119.3(10) no
C5 C6 H6 121.0(10) no
C8 C9 H9 179.5(19) no

loop_
_geom_bond_atom_site_label_1
_geom_bond_atom_site_label_2
_geom_bond_distance
_geom_bond_publ_flag
O1 C7 1.2902(18) no
O2 C7 1.2415(18) no
O1 H1 1.03(2) no
C1 C2 1.3845(19) no
C1 C6 1.389(2) no
C1 C7 1.4735(19) no
C2 C3 1.3907(19) no
C3 C4 1.393(2) no
C3 C8 1.437(2) no
C4 C5 1.376(2) no
C5 C6 1.378(2) no
C8 C9 1.175(2) no
C2 H2 0.938(16) no
C4 H4 0.992(16) no
C5 H5 0.959(17) no
C6 H6 0.955(18) no
C9 H9 0.96(2) no

loop_
_geom_hbond_atom_site_label_D
_geom_hbond_atom_site_label_H
_geom_hbond_atom_site_label_A
_geom_hbond_site_symmetry_A
_geom_hbond_distance_DH
_geom_hbond_distance_HA
_geom_hbond_distance_DA
_geom_hbond_angle_DHA
_geom_hbond_publ_flag
O1 H1 O2 2_657 1.03(2) 1.59(2) 2.625(2) 175(2) yes
C9 H9 O2 2_656 0.96(2) 2.50(2) 3.386(2) 153(2) yes

loop_
_geom_torsion_atom_site_label_1
_geom_torsion_atom_site_label_2
_geom_torsion_atom_site_label_3
_geom_torsion_atom_site_label_4
_geom_torsion
_geom_torsion_publ_flag
C6 C1 C2 C3 -0.05(19) no
C7 C1 C2 C3 -178.37(12) no
C2 C1 C6 C5 0.3(2) no
C7 C1 C6 C5 178.59(14) no
C2 C1 C7 O1 -178.90(13) no
C2 C1 C7 O2 1.3(2) no
C6 C1 C7 O1 2.8(2) no
C6 C1 C7 O2 -176.98(14) no
C1 C2 C3 C4 -0.26(19) no
C1 C2 C3 C8 178.71(12) no
C2 C3 C4 C5 0.3(2) no
C8 C3 C4 C5 -178.63(14) no
C3 C4 C5 C6 -0.1(2) no
C4 C5 C6 C1 -0.2(2) no
